data_4116022
loop_
_publ_author_name
'Isabelle Atheaux'
'Bruno Donnadieu'
'V. Rodriguez'
'Sylviane Sabo-Etienne'
'Bruno Chaudret'
'Khansaa Hussein'
'Jean-Claude Barthelat'

_publ_section_title
;
 A Unique Coordination of SiH4: Isolation, Characterization, and
 Theoretical Study of (PR3)2H2Ru(SiH4)RuH2(PR3)2
;
_journal_name_full 'Journal of the American Chemical Society'
_journal_page_first 5664
_journal_page_last 5665
_journal_paper_doi 10.1021/ja000223p
_journal_volume 122
_journal_year 2000
_chemical_formula_sum 'C36 H80 P4 Ru2 Si'
_chemical_formula_weight 433.56
_space_group_IT_number 15
_symmetry_cell_setting monoclinic
_symmetry_space_group_name_Hall '-C 2yc'
_symmetry_space_group_name_H-M 'C 1 2/c 1'
_atom_sites_solution_hydrogens geom
_atom_sites_solution_primary direct
_atom_sites_solution_secondary difmap
_cell_angle_alpha 90.025(15)
_cell_angle_beta 98.066(15)
_cell_angle_gamma 89.960(15)
_cell_formula_units_Z 8
_cell_length_a 19.588(2)
_cell_length_b 12.1805(15)
_cell_length_c 19.823(3)
_cell_measurement_reflns_used 5000
_cell_measurement_temperature 160(2)
_cell_measurement_theta_max 51.9
_cell_measurement_theta_min 4.1
_cell_volume 4682.8(10)
_computing_cell_refinement
;
Stoe and Cie (1996) IPDS Manual. Version 2.75. Stoe and Cie, Darmstadt, Germany
;
_computing_data_collection
;
Stoe and Cie (1996) IPDS Manual. Version 2.75. Stoe and Cie, Darmstadt, Germany
;
_computing_data_reduction
;
Stoe and Cie (1996) IPDS Manual. Version 2.75. Stoe and Cie, Darmstadt, Germany
;
_computing_molecular_graphics
;
Zsolnai,L.(1997). ZORTEP.Molecular Graphics 
Program.University of Heidelberg, Germany.
;
_computing_publication_material 'SHELXL-97 (Sheldrick, 1997)'
_computing_structure_refinement 'SHELXL-97 (Sheldrick, 1997)'
_computing_structure_solution
;
Altomare, A., Cascarano, G., Giacovazzo G., 
Guagliardi A., Burla M.C., Polidori, G.  & Camalli, M. (1994) SIR92 - a 
program for automatic solution of crystal structures by direct methods.
 J. Appl. Cryst. (27), 435
;
_diffrn_ambient_temperature 160(2)
_diffrn_measured_fraction_theta_full 0.978
_diffrn_measured_fraction_theta_max 0.978
_diffrn_measurement_device_type
;
Stoe and Cie (1996) IPDS Manual. Version 2.75. Stoe and Cie, Darmstadt, Germany
;
_diffrn_radiation_monochromator graphite
_diffrn_radiation_source 'fine-focus sealed tube'
_diffrn_radiation_type MoK\a
_diffrn_radiation_wavelength 0.71073
_diffrn_reflns_av_R_equivalents 0.0606
_diffrn_reflns_av_sigmaI/netI 0.0331
_diffrn_reflns_limit_h_max 21
_diffrn_reflns_limit_h_min -21
_diffrn_reflns_limit_k_max 13
_diffrn_reflns_limit_k_min -13
_diffrn_reflns_limit_l_max 22
_diffrn_reflns_limit_l_min -22
_diffrn_reflns_number 16605
_diffrn_reflns_theta_full 23.26
_diffrn_reflns_theta_max 23.26
_diffrn_reflns_theta_min 2.76
_exptl_absorpt_coefficient_mu 8.28
_exptl_absorpt_correction_type none
_exptl_crystal_colour 'pale yellow'
_exptl_crystal_density_diffrn 1.230
_exptl_crystal_density_meas ?
_exptl_crystal_description platelet
_exptl_crystal_F_000 1832
_exptl_crystal_size_max 0.25
_exptl_crystal_size_mid 0.20
_exptl_crystal_size_min 0.05
_refine_diff_density_max 0.555
_refine_diff_density_min -0.233
_refine_diff_density_rms 0.058
_refine_ls_extinction_coef none
_refine_ls_extinction_method none
_refine_ls_goodness_of_fit_ref 1.034
_refine_ls_hydrogen_treatment mixed
_refine_ls_matrix_type full
_refine_ls_number_parameters 223
_refine_ls_number_reflns 3287
_refine_ls_number_restraints 0
_refine_ls_restrained_S_all 1.034
_refine_ls_R_factor_all 0.0281
_refine_ls_R_factor_gt 0.0225
_refine_ls_shift/su_max 0.003
_refine_ls_shift/su_mean 0.000
_refine_ls_structure_factor_coef Fsqd
_refine_ls_weighting_details 'calc w=1/[\s^2^(Fo^2^)+(0.0368P)^2^+0.8989P] where P=(Fo^2^+2Fc^2^)/3'
_refine_ls_weighting_scheme calc
_refine_ls_wR_factor_gt 0.0587
_refine_ls_wR_factor_ref 0.0608
_reflns_number_gt 2849
_reflns_number_total 3287
_reflns_threshold_expression >2sigma(I)
_cod_data_source_file ja000223p.cif
_cod_data_source_block C36H80SiP4Ru2
_cod_depositor_comments
;
The following automatic conversions were performed:

'_exptl_crystal_density_meas' value 'none' was changed to '?' - the
value is perceived as not measured.

Automatic conversion script
Id: cif_fix_values 3008 2015-01-20 13:52:24Z robertas 
;
_cod_original_cell_volume 4682.7(10)
_cod_original_formula_sum C36H80SiP4Ru2
_cod_database_code 4116022

loop_
_symmetry_equiv_pos_as_xyz
'x, y, z'
'-x, y, -z+1/2'
'x+1/2, y+1/2, z'
'-x+1/2, y+1/2, -z+1/2'
'-x, -y, -z'
'x, -y, z-1/2'
'-x+1/2, -y+1/2, -z'
'x+1/2, -y+1/2, z-1/2'

loop_
_atom_site_label
_atom_site_type_symbol
_atom_site_fract_x
_atom_site_fract_y
_atom_site_fract_z
_atom_site_U_iso_or_equiv
_atom_site_adp_type
_atom_site_occupancy
_atom_site_symmetry_multiplicity
_atom_site_calc_flag
_atom_site_refinement_flags
Ru1 Ru 0.070420(10) 0.177706(14) 0.673564(9) 0.01891(9) Uani 1 1 d .
P1 P 0.01133(3) 0.28194(5) 0.58690(3) 0.02272(16) Uani 1 1 d .
P2 P 0.15983(3) 0.06839(5) 0.72412(3) 0.02167(15) Uani 1 1 d .
Si1 Si 0.0000 0.17865(7) 0.7500 0.0183(2) Uani 1 2 d S
C1 C -0.00583(14) 0.42990(19) 0.60492(13) 0.0305(6) Uani 1 1 d .
C2 C 0.05246(17) 0.2976(2) 0.50789(14) 0.0378(7) Uani 1 1 d .
C3 C -0.07753(15) 0.2330(2) 0.55529(14) 0.0331(6) Uani 1 1 d .
C4 C 0.23791(14) 0.0568(2) 0.67937(14) 0.0315(6) Uani 1 1 d .
C5 C 0.14026(13) -0.08026(19) 0.73575(13) 0.0272(6) Uani 1 1 d .
C6 C 0.19539(14) 0.1058(2) 0.81328(13) 0.0306(6) Uani 1 1 d .
C11 C 0.05615(18) 0.4845(2) 0.64668(18) 0.0473(8) Uani 1 1 d .
H11A H 0.0976 0.4697 0.6257 0.071 Uiso 1 1 calc R
H11B H 0.0622 0.4551 0.6931 0.071 Uiso 1 1 calc R
H11C H 0.0485 0.5640 0.6481 0.071 Uiso 1 1 calc R
C12 C -0.06816(17) 0.4467(2) 0.64162(16) 0.0422(7) Uani 1 1 d .
H12A H -0.1102 0.4285 0.6108 0.063 Uiso 1 1 calc R
H12B H -0.0701 0.5235 0.6560 0.063 Uiso 1 1 calc R
H12C H -0.0643 0.3989 0.6817 0.063 Uiso 1 1 calc R
C21 C 0.1216(2) 0.3519(3) 0.51896(18) 0.0564(9) Uani 1 1 d .
H21A H 0.1167 0.4268 0.5358 0.085 Uiso 1 1 calc R
H21B H 0.1406 0.3545 0.4758 0.085 Uiso 1 1 calc R
H21C H 0.1527 0.3101 0.5525 0.085 Uiso 1 1 calc R
C22 C 0.0586(2) 0.1890(3) 0.47054(16) 0.0525(9) Uani 1 1 d .
H22A H 0.0125 0.1587 0.4564 0.079 Uiso 1 1 calc R
H22B H 0.0858 0.1370 0.5010 0.079 Uiso 1 1 calc R
H22C H 0.0814 0.2017 0.4303 0.079 Uiso 1 1 calc R
C31 C -0.11550(18) 0.2973(3) 0.49471(16) 0.0485(8) Uani 1 1 d .
H31A H -0.1122 0.3762 0.5045 0.073 Uiso 1 1 calc R
H31B H -0.1641 0.2754 0.4872 0.073 Uiso 1 1 calc R
H31C H -0.0944 0.2815 0.4538 0.073 Uiso 1 1 calc R
C32 C -0.08392(17) 0.1100(2) 0.54116(14) 0.0414(7) Uani 1 1 d .
H32A H -0.0567 0.0696 0.5784 0.062 Uiso 1 1 calc R
H32B H -0.0667 0.0933 0.4982 0.062 Uiso 1 1 calc R
H32C H -0.1324 0.0881 0.5378 0.062 Uiso 1 1 calc R
C41 C 0.27906(18) 0.1632(2) 0.6814(2) 0.0521(9) Uani 1 1 d .
H41A H 0.3005 0.1777 0.7282 0.078 Uiso 1 1 calc R
H41B H 0.2482 0.2239 0.6654 0.078 Uiso 1 1 calc R
H41C H 0.3150 0.1562 0.6518 0.078 Uiso 1 1 calc R
C42 C 0.22197(17) 0.0189(3) 0.60597(16) 0.0488(8) Uani 1 1 d .
H42A H 0.2017 -0.0548 0.6046 0.073 Uiso 1 1 calc R
H42B H 0.2646 0.0169 0.5854 0.073 Uiso 1 1 calc R
H42C H 0.1893 0.0699 0.5805 0.073 Uiso 1 1 calc R
C51 C 0.09853(18) -0.1304(2) 0.67302(15) 0.0405(7) Uani 1 1 d .
H51A H 0.1230 -0.1202 0.6336 0.061 Uiso 1 1 calc R
H51B H 0.0534 -0.0944 0.6643 0.061 Uiso 1 1 calc R
H51C H 0.0922 -0.2090 0.6806 0.061 Uiso 1 1 calc R
C52 C 0.10189(17) -0.1003(2) 0.79637(15) 0.0388(7) Uani 1 1 d .
H52A H 0.1323 -0.0835 0.8387 0.058 Uiso 1 1 calc R
H52B H 0.0876 -0.1774 0.7968 0.058 Uiso 1 1 calc R
H52C H 0.0611 -0.0529 0.7927 0.058 Uiso 1 1 calc R
C61 C 0.25644(17) 0.0367(3) 0.84558(17) 0.0512(8) Uani 1 1 d .
H61A H 0.2453 -0.0413 0.8393 0.077 Uiso 1 1 calc R
H61B H 0.2661 0.0532 0.8944 0.077 Uiso 1 1 calc R
H61C H 0.2971 0.0541 0.8238 0.077 Uiso 1 1 calc R
C62 C 0.21270(15) 0.2279(2) 0.82432(15) 0.0369(6) Uani 1 1 d .
H62A H 0.1769 0.2725 0.7978 0.055 Uiso 1 1 calc R
H62B H 0.2573 0.2434 0.8094 0.055 Uiso 1 1 calc R
H62C H 0.2149 0.2457 0.8728 0.055 Uiso 1 1 calc R
H1 H 0.0836(14) 0.110(2) 0.6141(13) 0.028(7) Uiso 1 1 d .
H2 H 0.1284(15) 0.251(2) 0.6571(14) 0.038(7) Uiso 1 1 d .
H3 H 0.0091(16) 0.094(2) 0.6844(15) 0.047(8) Uiso 1 1 d .
H4 H 0.0671(14) 0.263(2) 0.7355(13) 0.033(7) Uiso 1 1 d .

loop_
_atom_site_aniso_label
_atom_site_aniso_U_11
_atom_site_aniso_U_22
_atom_site_aniso_U_33
_atom_site_aniso_U_23
_atom_site_aniso_U_13
_atom_site_aniso_U_12
Ru1 0.01937(13) 0.01823(12) 0.01922(12) 0.00302(7) 0.00300(8) 0.00185(7)
P1 0.0270(4) 0.0195(3) 0.0214(3) 0.0037(2) 0.0024(3) 0.0020(3)
P2 0.0196(3) 0.0209(3) 0.0243(3) 0.0013(2) 0.0022(2) 0.0020(2)
Si1 0.0189(5) 0.0174(4) 0.0181(4) 0.000 0.0009(4) 0.000
C1 0.0351(16) 0.0200(12) 0.0358(14) 0.0029(10) 0.0033(11) 0.0022(11)
C2 0.0500(19) 0.0381(15) 0.0267(14) 0.0100(12) 0.0110(13) 0.0090(13)
C3 0.0350(17) 0.0279(13) 0.0327(14) 0.0031(11) -0.0080(11) -0.0015(12)
C4 0.0241(15) 0.0316(13) 0.0401(15) -0.0019(11) 0.0086(11) 0.0003(11)
C5 0.0295(15) 0.0202(12) 0.0316(13) 0.0027(10) 0.0034(11) 0.0008(11)
C6 0.0288(15) 0.0316(14) 0.0285(13) -0.0011(11) -0.0066(11) 0.0039(11)
C11 0.049(2) 0.0288(15) 0.062(2) -0.0059(14) -0.0002(15) -0.0071(14)
C12 0.050(2) 0.0281(14) 0.0493(18) -0.0014(12) 0.0090(14) 0.0094(13)
C21 0.065(2) 0.060(2) 0.051(2) 0.0090(16) 0.0319(18) -0.0114(18)
C22 0.074(3) 0.0564(19) 0.0303(15) -0.0050(14) 0.0181(15) 0.0072(17)
C31 0.050(2) 0.0440(16) 0.0443(17) 0.0072(14) -0.0190(15) 0.0011(14)
C32 0.053(2) 0.0346(15) 0.0328(15) -0.0008(12) -0.0081(13) -0.0092(13)
C41 0.0371(19) 0.0454(18) 0.080(2) -0.0117(16) 0.0289(17) -0.0111(14)
C42 0.0372(19) 0.069(2) 0.0439(17) -0.0103(15) 0.0192(14) -0.0005(15)
C51 0.0486(19) 0.0285(14) 0.0433(16) -0.0025(12) 0.0027(13) -0.0062(13)
C52 0.0497(19) 0.0259(13) 0.0432(16) 0.0053(12) 0.0146(13) 0.0009(13)
C61 0.0419(19) 0.0560(19) 0.0489(18) -0.0009(15) -0.0177(14) 0.0136(15)
C62 0.0293(16) 0.0378(15) 0.0418(16) -0.0114(12) -0.0014(12) -0.0048(12)

loop_
_atom_type_symbol
_atom_type_description
_atom_type_scat_dispersion_real
_atom_type_scat_dispersion_imag
_atom_type_scat_source
C C 0.0033 0.0016 'International Tables Vol C Tables 4.2.6.8 and 6.1.1.4'
H H 0.0000 0.0000 'International Tables Vol C Tables 4.2.6.8 and 6.1.1.4'
Si Si 0.0817 0.0704 'International Tables Vol C Tables 4.2.6.8 and 6.1.1.4'
P P 0.1023 0.0942 'International Tables Vol C Tables 4.2.6.8 and 6.1.1.4'
Ru Ru -1.2594 0.8363 'International Tables Vol C Tables 4.2.6.8 and 6.1.1.4'

loop_
_geom_angle_atom_site_label_1
_geom_angle_atom_site_label_2
_geom_angle_atom_site_label_3
_geom_angle
_geom_angle_site_symmetry_1
_geom_angle_site_symmetry_3
Si1 Ru1 P1 102.34(2) . .
Si1 Ru1 P2 102.43(2) . .
P1 Ru1 P2 155.18(2) . .
Si1 Ru1 H1 138.2(10) . .
P1 Ru1 H1 80.8(10) . .
P2 Ru1 H1 79.6(10) . .
Si1 Ru1 H2 135.2(10) . .
P1 Ru1 H2 80.0(11) . .
P2 Ru1 H2 83.7(11) . .
H1 Ru1 H2 86.6(15) . .
Si1 Ru1 H3 50.1(10) . .
P1 Ru1 H3 98.2(11) . .
P2 Ru1 H3 96.3(11) . .
H1 Ru1 H3 88.2(14) . .
H2 Ru1 H3 174.6(14) . .
Si1 Ru1 H4 51.3(10) . .
P1 Ru1 H4 98.2(9) . .
P2 Ru1 H4 98.6(10) . .
H1 Ru1 H4 170.4(14) . .
H2 Ru1 H4 83.9(14) . .
H3 Ru1 H4 101.4(14) . .
C3 P1 C2 104.08(13) . .
C3 P1 C1 100.82(12) . .
C2 P1 C1 99.82(12) . .
C3 P1 Ru1 114.87(8) . .
C2 P1 Ru1 116.71(9) . .
C1 P1 Ru1 118.05(9) . .
C6 P2 C5 100.10(12) . .
C6 P2 C4 104.20(12) . .
C5 P2 C4 100.41(11) . .
C6 P2 Ru1 115.47(8) . .
C5 P2 Ru1 117.01(9) . .
C4 P2 Ru1 117.09(9) . .
Ru1 Si1 Ru1 179.40(4) . 2_556
Ru1 Si1 H3 47.2(10) . .
Ru1 Si1 H3 132.3(10) 2_556 .
Ru1 Si1 H4 47.0(9) . .
Ru1 Si1 H4 133.5(9) 2_556 .
H3 Si1 H4 94.2(14) . .
C12 C1 C11 108.3(2) . .
C12 C1 P1 113.38(18) . .
C11 C1 P1 111.89(19) . .
C21 C2 C22 108.9(3) . .
C21 C2 P1 114.2(2) . .
C22 C2 P1 112.9(2) . .
C32 C3 C31 109.8(2) . .
C32 C3 P1 115.1(2) . .
C31 C3 P1 115.2(2) . .
C42 C4 C41 108.7(3) . .
C42 C4 P2 113.8(2) . .
C41 C4 P2 112.80(19) . .
C51 C5 C52 108.2(2) . .
C51 C5 P2 112.63(18) . .
C52 C5 P2 112.64(17) . .
C61 C6 C62 109.2(2) . .
C61 C6 P2 115.5(2) . .
C62 C6 P2 114.70(18) . .
C1 C11 H11A 109.5 . .
C1 C11 H11B 109.5 . .
H11A C11 H11B 109.5 . .
C1 C11 H11C 109.5 . .
H11A C11 H11C 109.5 . .
H11B C11 H11C 109.5 . .
C1 C12 H12A 109.5 . .
C1 C12 H12B 109.5 . .
H12A C12 H12B 109.5 . .
C1 C12 H12C 109.5 . .
H12A C12 H12C 109.5 . .
H12B C12 H12C 109.5 . .
C2 C21 H21A 109.5 . .
C2 C21 H21B 109.5 . .
H21A C21 H21B 109.5 . .
C2 C21 H21C 109.5 . .
H21A C21 H21C 109.5 . .
H21B C21 H21C 109.5 . .
C2 C22 H22A 109.5 . .
C2 C22 H22B 109.5 . .
H22A C22 H22B 109.5 . .
C2 C22 H22C 109.5 . .
H22A C22 H22C 109.5 . .
H22B C22 H22C 109.5 . .
C3 C31 H31A 109.5 . .
C3 C31 H31B 109.5 . .
H31A C31 H31B 109.5 . .
C3 C31 H31C 109.5 . .
H31A C31 H31C 109.5 . .
H31B C31 H31C 109.5 . .
C3 C32 H32A 109.5 . .
C3 C32 H32B 109.5 . .
H32A C32 H32B 109.5 . .
C3 C32 H32C 109.5 . .
H32A C32 H32C 109.5 . .
H32B C32 H32C 109.5 . .
C4 C41 H41A 109.5 . .
C4 C41 H41B 109.5 . .
H41A C41 H41B 109.5 . .
C4 C41 H41C 109.5 . .
H41A C41 H41C 109.5 . .
H41B C41 H41C 109.5 . .
C4 C42 H42A 109.5 . .
C4 C42 H42B 109.5 . .
H42A C42 H42B 109.5 . .
C4 C42 H42C 109.5 . .
H42A C42 H42C 109.5 . .
H42B C42 H42C 109.5 . .
C5 C51 H51A 109.5 . .
C5 C51 H51B 109.5 . .
H51A C51 H51B 109.5 . .
C5 C51 H51C 109.5 . .
H51A C51 H51C 109.5 . .
H51B C51 H51C 109.5 . .
C5 C52 H52A 109.5 . .
C5 C52 H52B 109.5 . .
H52A C52 H52B 109.5 . .
C5 C52 H52C 109.5 . .
H52A C52 H52C 109.5 . .
H52B C52 H52C 109.5 . .
C6 C61 H61A 109.5 . .
C6 C61 H61B 109.5 . .
H61A C61 H61B 109.5 . .
C6 C61 H61C 109.5 . .
H61A C61 H61C 109.5 . .
H61B C61 H61C 109.5 . .
C6 C62 H62A 109.5 . .
C6 C62 H62B 109.5 . .
H62A C62 H62B 109.5 . .
C6 C62 H62C 109.5 . .
H62A C62 H62C 109.5 . .
H62B C62 H62C 109.5 . .

loop_
_geom_bond_atom_site_label_1
_geom_bond_atom_site_label_2
_geom_bond_distance
_geom_bond_site_symmetry_2
Ru1 Si1 2.1875(4) .
Ru1 P1 2.3119(7) .
Ru1 P2 2.3129(7) .
Ru1 H1 1.49(2) .
Ru1 H2 1.52(3) .
Ru1 H3 1.62(3) .
Ru1 H4 1.62(3) .
P1 C3 1.864(3) .
P1 C2 1.869(3) .
P1 C1 1.876(2) .
P2 C6 1.863(3) .
P2 C5 1.872(2) .
P2 C4 1.878(3) .
Si1 Ru1 2.1875(4) 2_556
Si1 H3 1.69(3) .
Si1 H4 1.73(3) .
C1 C12 1.520(4) .
C1 C11 1.523(4) .
C2 C21 1.495(5) .
C2 C22 1.528(4) .
C3 C32 1.526(4) .
C3 C31 1.536(4) .
C4 C42 1.517(4) .
C4 C41 1.524(4) .
C5 C51 1.517(4) .
C5 C52 1.524(4) .
C6 C61 1.527(4) .
C6 C62 1.534(4) .
C11 H11A 0.9800 .
C11 H11B 0.9800 .
C11 H11C 0.9800 .
C12 H12A 0.9800 .
C12 H12B 0.9800 .
C12 H12C 0.9800 .
C21 H21A 0.9800 .
C21 H21B 0.9800 .
C21 H21C 0.9800 .
C22 H22A 0.9800 .
C22 H22B 0.9800 .
C22 H22C 0.9800 .
C31 H31A 0.9800 .
C31 H31B 0.9800 .
C31 H31C 0.9800 .
C32 H32A 0.9800 .
C32 H32B 0.9800 .
C32 H32C 0.9800 .
C41 H41A 0.9800 .
C41 H41B 0.9800 .
C41 H41C 0.9800 .
C42 H42A 0.9800 .
C42 H42B 0.9800 .
C42 H42C 0.9800 .
C51 H51A 0.9800 .
C51 H51B 0.9800 .
C51 H51C 0.9800 .
C52 H52A 0.9800 .
C52 H52B 0.9800 .
C52 H52C 0.9800 .
C61 H61A 0.9800 .
C61 H61B 0.9800 .
C61 H61C 0.9800 .
C62 H62A 0.9800 .
C62 H62B 0.9800 .
C62 H62C 0.9800 .
